data_7214344
loop_
_publ_author_name
'Hawes, Chris S.'
'Batten, Stuart R.'
'Turner, David R.'

_publ_section_title
;
 Self-assembly of discrete and polymeric metallosupramolecular
 architectures from cyclen-derived ligands
;
_journal_issue 18
_journal_name_full CrystEngComm
_journal_page_first 3737
_journal_paper_doi 10.1039/c3ce42141d
_journal_volume 16
_journal_year 2014
_chemical_formula_moiety '2(Cl), C40 H46 N4 O8, 2(H2 O)'
_chemical_formula_sum 'C40 H50 Cl2 N4 O10'
_chemical_formula_weight 817.74
_chemical_name_systematic
;
 ? 
;
_space_group_crystal_system monoclinic
_space_group_IT_number 15
_space_group_name_Hall '-C 2yc'
_space_group_name_H-M_alt 'C 1 2/c 1'
_symmetry_space_group_name_Hall '-C 2yc'
_symmetry_space_group_name_H-M 'C 1 2/c 1'
_atom_sites_solution_hydrogens geom
_atom_sites_solution_primary direct
_atom_sites_solution_secondary difmap
_audit_creation_date 2013-08-29
_audit_creation_method
;
  Olex2 1.2
  (compiled Apr 23 2013 17:59:47, GUI svn.r4466)
;
_cell_angle_alpha 90.00
_cell_angle_beta 101.83(3)
_cell_angle_gamma 90.00
_cell_formula_units_Z 4
_cell_length_a 21.933(4)
_cell_length_b 8.7190(17)
_cell_length_c 20.640(4)
_cell_measurement_temperature 100(2)
_cell_volume 3863.2(13)
_computing_cell_refinement 'XDS (Kabsch, 1993)'
_computing_data_collection 'BluIce (McPhillips, 2002)'
_computing_data_reduction 'XDS (Kabsch, 1993)'
_computing_molecular_graphics
;
O. V. Dolomanov, L. J. Bourhis, R. J. Gildea, J. A. K. Howard and H. Puschmann,
OLEX2: a complete structure solution, refinement and analysis program.
J. Appl. Cryst. (2009). 42, 339-341.
;
_computing_publication_material
;
O. V. Dolomanov, L. J. Bourhis, R. J. Gildea, J. A. K. Howard and H. Puschmann,
OLEX2: a complete structure solution, refinement and analysis program.
J. Appl. Cryst. (2009). 42, 339-341.
;
_computing_structure_refinement 'SHELXL-97 (Sheldrick, 1997)'
_computing_structure_solution 'SHELXS-97 (Sheldrick, 1997)'
_diffrn_ambient_temperature 100
_diffrn_detector_area_resol_mean 8
_diffrn_measured_fraction_theta_full 0.987
_diffrn_measured_fraction_theta_max 0.987
_diffrn_measurement_device_type 'ADSC Quantum 210r'
_diffrn_measurement_method 'Phi Scan'
_diffrn_radiation_monochromator 'Silicon Double Crystal'
_diffrn_radiation_type Synchrotron
_diffrn_radiation_wavelength 0.71080
_diffrn_reflns_av_R_equivalents 0.1045
_diffrn_reflns_av_unetI/netI 0.0831
_diffrn_reflns_limit_h_max 28
_diffrn_reflns_limit_h_min -28
_diffrn_reflns_limit_k_max 11
_diffrn_reflns_limit_k_min -11
_diffrn_reflns_limit_l_max 26
_diffrn_reflns_limit_l_min -26
_diffrn_reflns_number 16180
_diffrn_reflns_theta_full 27.13
_diffrn_reflns_theta_max 27.13
_diffrn_reflns_theta_min 1.90
_diffrn_source 'sealed tube'
_diffrn_standards_number 0
_exptl_absorpt_coefficient_mu 0.233
_exptl_absorpt_correction_type multi-scan
_exptl_absorpt_process_details 'Multi-scan routine within XDS'
_exptl_crystal_colour colourless
_exptl_crystal_density_diffrn 1.406
_exptl_crystal_density_method 'not measured'
_exptl_crystal_description block
_exptl_crystal_F_000 1728
_exptl_crystal_size_max 0.10
_exptl_crystal_size_mid 0.04
_exptl_crystal_size_min 0.04
_refine_diff_density_max 0.464
_refine_diff_density_min -0.654
_refine_diff_density_rms 0.085
_refine_ls_extinction_method none
_refine_ls_goodness_of_fit_ref 1.070
_refine_ls_hydrogen_treatment mixed
_refine_ls_matrix_type full
_refine_ls_number_parameters 262
_refine_ls_number_reflns 4217
_refine_ls_number_restraints 8
_refine_ls_restrained_S_all 1.089
_refine_ls_R_factor_all 0.0560
_refine_ls_R_factor_gt 0.0532
_refine_ls_shift/su_max 0.001
_refine_ls_shift/su_mean 0.000
_refine_ls_structure_factor_coef Fsqd
_refine_ls_weighting_details 'calc w=1/[\s^2^(Fo^2^)+(0.0612P)^2^+4.5730P] where P=(Fo^2^+2Fc^2^)/3'
_refine_ls_weighting_scheme calc
_refine_ls_wR_factor_gt 0.1346
_refine_ls_wR_factor_ref 0.1374
_reflns_number_gt 3945
_reflns_number_total 4217
_reflns_threshold_expression >2sigma(I)
_cod_data_source_file c3ce42141d.txt
_cod_data_source_block L2
_cod_depositor_comments
;
The following automatic conversions were performed:

'_exptl_absorpt_correction_type' value 'Multi-Scan' changed to
'multi-scan' according to
/usr/data/users/saulius/crontab/automatic-downloads/rss-feeds/RSC/lib/dictionaries/cif_core.dic
dictionary named 'cif_core.dic' version 2.4.2 from 2011-04-26.

Automatic conversion script
Id: cif_fix_values 2281 2013-09-26 08:29:07Z andrius 
;
_cod_original_cell_volume 3863.1(13)
_cod_database_code 7214344
_olex2_refinement_description
;
1. Fixed Uiso
 At 1.2 times of:
  All C(H) groups, H1 of O28, All C(H,H) groups
 At 1.5 times of:
  All O(H,H) groups, H26 of O26, H16 of O16
2. Restrained distances
 H26-O26
 0.82 with sigma of 0.02
 H16-O16
 0.82 with sigma of 0.02
3. Uiso/Uaniso restraints and constraints
Uanis(O28) \\sim Ueq: with sigma of 0.005 and sigma for terminal atoms of 0.005
4.a Free rotating group:
 O28(H1,H28A,H28B)
4.b Secondary CH2 refined with riding coordinates:
 C2(H2A,H2B), C3(H3A,H3B), C5(H5A,H5B), C6(H6A,H6B), C7(H7A,H7B), C17(H17A,H17B)
4.c Aromatic/amide H refined with riding coordinates:
 C12(H12), C10(H10), C9(H9), C20(H20), C19(H19), C13(H13), C22(H22), C23(H23)
;

loop_
_space_group_symop_id
_space_group_symop_operation_xyz
1 'x, y, z'
2 '-x, y, -z+1/2'
3 'x+1/2, y+1/2, z'
4 '-x+1/2, y+1/2, -z+1/2'
5 '-x, -y, -z'
6 'x, -y, z-1/2'
7 '-x+1/2, -y+1/2, -z'
8 'x+1/2, -y+1/2, z-1/2'

loop_
_atom_site_label
_atom_site_type_symbol
_atom_site_fract_x
_atom_site_fract_y
_atom_site_fract_z
_atom_site_U_iso_or_equiv
_atom_site_adp_type
_atom_site_occupancy
_atom_site_symmetry_multiplicity
_atom_site_calc_flag
_atom_site_refinement_flags
Cl27 Cl 0.487624(17) 0.20485(4) 0.033079(18) 0.01679(14) Uani 1 1 d .
O25 O 0.40240(6) 0.54989(14) 0.22224(6) 0.0226(3) Uani 1 1 d .
O26 O 0.40134(5) 0.53597(14) 0.33037(6) 0.0206(3) Uani 1 1 d D
H26 H 0.4397(8) 0.511(3) 0.3334(12) 0.031 Uiso 1 1 d D
O15 O 0.34429(6) 0.65919(16) 0.58303(6) 0.0224(3) Uani 1 1 d .
O16 O 0.37042(6) 0.60490(17) 0.48586(6) 0.0256(3) Uani 1 1 d D
H16 H 0.4030(10) 0.655(3) 0.5041(13) 0.038 Uiso 1 1 d D
N4 N 0.07130(6) 0.52985(14) 0.21934(6) 0.0124(3) Uani 1 1 d .
N1 N 0.04648(6) 0.42339(14) 0.38700(6) 0.0123(3) Uani 1 1 d .
C24 C 0.37456(7) 0.55604(17) 0.26775(8) 0.0163(3) Uani 1 1 d .
C2 C 0.06862(7) 0.52615(17) 0.33732(7) 0.0127(3) Uani 1 1 d .
H2A H 0.1051 0.5857 0.3604 0.015 Uiso 1 1 calc R
H2B H 0.0351 0.5999 0.3192 0.015 Uiso 1 1 calc R
C12 C 0.26606(7) 0.42524(18) 0.44654(8) 0.0162(3) Uani 1 1 d .
H12 H 0.3010 0.4040 0.4274 0.019 Uiso 1 1 calc R
C3 C 0.08670(7) 0.43821(17) 0.27988(7) 0.0126(3) Uani 1 1 d .
H3A H 0.1319 0.4159 0.2903 0.015 Uiso 1 1 calc R
H3B H 0.0640 0.3394 0.2734 0.015 Uiso 1 1 calc R
C5 C 0.07028(7) 0.43930(18) 0.15931(7) 0.0137(3) Uani 1 1 d .
H5A H 0.1080 0.3742 0.1662 0.016 Uiso 1 1 calc R
H5B H 0.0721 0.5101 0.1223 0.016 Uiso 1 1 calc R
C14 C 0.33226(7) 0.60285(19) 0.52798(8) 0.0162(3) Uani 1 1 d .
C10 C 0.22018(7) 0.55528(18) 0.52795(7) 0.0159(3) Uani 1 1 d .
H10 H 0.2242 0.6224 0.5648 0.019 Uiso 1 1 calc R
C11 C 0.27175(7) 0.52554(18) 0.50001(7) 0.0147(3) Uani 1 1 d .
C6 C -0.01307(7) 0.33687(18) 0.36043(7) 0.0133(3) Uani 1 1 d .
H6A H -0.0205 0.2635 0.3946 0.016 Uiso 1 1 calc R
H6B H -0.0077 0.2768 0.3213 0.016 Uiso 1 1 calc R
C9 C 0.16293(7) 0.48726(19) 0.50210(7) 0.0156(3) Uani 1 1 d .
H9 H 0.1279 0.5088 0.5210 0.019 Uiso 1 1 calc R
C8 C 0.15709(7) 0.38740(17) 0.44837(7) 0.0139(3) Uani 1 1 d .
C20 C 0.27916(8) 0.63525(18) 0.30920(8) 0.0170(3) Uani 1 1 d .
H20 H 0.3038 0.6468 0.3525 0.020 Uiso 1 1 calc R
C19 C 0.21566(7) 0.66489(19) 0.29729(8) 0.0172(3) Uani 1 1 d .
H19 H 0.1971 0.6978 0.3327 0.021 Uiso 1 1 calc R
C7 C 0.09579(7) 0.31073(17) 0.42001(7) 0.0146(3) Uani 1 1 d .
H7A H 0.0807 0.2570 0.4560 0.018 Uiso 1 1 calc R
H7B H 0.1023 0.2329 0.3872 0.018 Uiso 1 1 calc R
C13 C 0.20900(7) 0.35641(18) 0.42129(8) 0.0162(3) Uani 1 1 d .
H13 H 0.2053 0.2873 0.3851 0.019 Uiso 1 1 calc R
C21 C 0.30666(7) 0.58833(17) 0.25725(8) 0.0149(3) Uani 1 1 d .
C22 C 0.27039(7) 0.57054(18) 0.19396(8) 0.0161(3) Uani 1 1 d .
H22 H 0.2890 0.5376 0.1587 0.019 Uiso 1 1 calc R
C23 C 0.20711(7) 0.60085(19) 0.18243(8) 0.0163(3) Uani 1 1 d .
H23 H 0.1827 0.5902 0.1390 0.020 Uiso 1 1 calc R
C18 C 0.17867(7) 0.64713(17) 0.23417(8) 0.0146(3) Uani 1 1 d .
C17 C 0.10881(7) 0.67111(18) 0.22207(8) 0.0149(3) Uani 1 1 d .
H17A H 0.0994 0.7374 0.2577 0.018 Uiso 1 1 calc R
H17B H 0.0956 0.7269 0.1797 0.018 Uiso 1 1 calc R
O28 O 0.48571(7) 0.4471(2) 0.14695(9) 0.0484(5) Uani 1 1 d GU
H1 H 0.0362 0.4923 0.4191 0.058 Uiso 1 1 d G
H28A H 0.4580 0.4463 0.1704 0.073 Uiso 1 1 d G
H28B H 0.4769 0.3799 0.1167 0.073 Uiso 1 1 d G

loop_
_atom_site_aniso_label
_atom_site_aniso_U_11
_atom_site_aniso_U_22
_atom_site_aniso_U_33
_atom_site_aniso_U_23
_atom_site_aniso_U_13
_atom_site_aniso_U_12
Cl27 0.0175(2) 0.0179(2) 0.0159(2) 0.00220(13) 0.00556(15) 0.00187(12)
O25 0.0197(6) 0.0242(6) 0.0267(7) 0.0008(5) 0.0114(5) 0.0012(5)
O26 0.0146(6) 0.0241(6) 0.0219(6) -0.0003(5) 0.0007(4) 0.0006(4)
O15 0.0209(6) 0.0303(6) 0.0152(6) -0.0054(5) 0.0020(4) -0.0053(5)
O16 0.0178(6) 0.0401(7) 0.0199(6) -0.0090(6) 0.0064(5) -0.0100(5)
N4 0.0124(6) 0.0132(6) 0.0115(6) 0.0013(5) 0.0020(4) -0.0006(5)
N1 0.0113(6) 0.0142(6) 0.0110(6) 0.0004(5) 0.0013(5) -0.0007(5)
C24 0.0169(7) 0.0103(6) 0.0222(8) -0.0007(6) 0.0052(6) -0.0021(5)
C2 0.0130(7) 0.0135(7) 0.0115(6) 0.0012(5) 0.0025(5) -0.0015(5)
C12 0.0148(7) 0.0198(7) 0.0141(7) -0.0005(6) 0.0034(5) 0.0027(6)
C3 0.0136(7) 0.0129(6) 0.0114(7) 0.0011(5) 0.0027(5) -0.0002(5)
C5 0.0111(7) 0.0179(7) 0.0122(7) 0.0004(5) 0.0029(5) 0.0010(5)
C14 0.0155(7) 0.0190(7) 0.0138(7) 0.0011(6) 0.0019(5) 0.0010(6)
C10 0.0166(7) 0.0192(7) 0.0110(7) -0.0012(6) 0.0008(5) 0.0008(6)
C11 0.0141(7) 0.0172(7) 0.0114(7) 0.0015(6) -0.0004(5) 0.0007(5)
C6 0.0124(7) 0.0148(6) 0.0122(7) 0.0000(6) 0.0016(5) -0.0027(5)
C9 0.0143(7) 0.0209(7) 0.0116(7) 0.0015(6) 0.0027(5) 0.0022(6)
C8 0.0136(7) 0.0161(7) 0.0107(7) 0.0028(6) -0.0008(5) 0.0010(5)
C20 0.0177(7) 0.0182(7) 0.0152(7) -0.0033(6) 0.0031(6) -0.0044(6)
C19 0.0170(7) 0.0183(7) 0.0180(8) -0.0044(6) 0.0074(6) -0.0041(6)
C7 0.0137(7) 0.0158(7) 0.0134(7) 0.0019(5) 0.0007(5) -0.0002(5)
C13 0.0161(7) 0.0182(7) 0.0133(7) -0.0024(6) 0.0010(5) 0.0026(6)
C21 0.0142(7) 0.0124(6) 0.0191(7) 0.0003(6) 0.0059(6) -0.0024(5)
C22 0.0178(7) 0.0161(7) 0.0163(7) -0.0001(6) 0.0078(6) -0.0021(6)
C23 0.0160(7) 0.0191(7) 0.0139(7) 0.0005(6) 0.0038(5) -0.0034(6)
C18 0.0161(7) 0.0110(7) 0.0176(7) 0.0007(5) 0.0056(6) -0.0033(5)
C17 0.0147(7) 0.0121(6) 0.0183(7) 0.0024(6) 0.0043(6) 0.0000(5)
O28 0.0197(7) 0.0639(11) 0.0648(11) -0.0470(9) 0.0160(7) -0.0127(7)

loop_
_atom_type_symbol
_atom_type_description
_atom_type_scat_dispersion_real
_atom_type_scat_dispersion_imag
_atom_type_scat_source
C C 0.0033 0.0016 'International Tables Vol C Tables 4.2.6.8 and 6.1.1.4'
H H 0.0000 0.0000 'International Tables Vol C Tables 4.2.6.8 and 6.1.1.4'
Cl Cl 0.1484 0.1585 'International Tables Vol C Tables 4.2.6.8 and 6.1.1.4'
N N 0.0061 0.0033 'International Tables Vol C Tables 4.2.6.8 and 6.1.1.4'
O O 0.0106 0.0060 'International Tables Vol C Tables 4.2.6.8 and 6.1.1.4'

loop_
_geom_angle_atom_site_label_1
_geom_angle_atom_site_label_2
_geom_angle_atom_site_label_3
_geom_angle
_geom_angle_site_symmetry_1
_geom_angle_site_symmetry_3
C24 O26 H26 109.8(16) . .
C14 O16 H16 107.6(18) . .
C3 N4 C5 112.87(12) . .
C3 N4 C17 113.19(12) . .
C5 N4 C17 113.19(12) . .
C2 N1 C7 112.92(11) . .
C2 N1 H1 104.5 . .
C6 N1 C2 115.02(11) . .
C6 N1 C7 108.89(11) . .
C6 N1 H1 104.9 . .
C7 N1 H1 110.2 . .
O25 C24 O26 123.78(15) . .
O25 C24 C21 122.65(15) . .
O26 C24 C21 113.57(14) . .
N1 C2 H2A 108.9 . .
N1 C2 H2B 108.9 . .
N1 C2 C3 113.45(12) . .
H2A C2 H2B 107.7 . .
C3 C2 H2A 108.9 . .
C3 C2 H2B 108.9 . .
C11 C12 H12 120.1 . .
C13 C12 H12 120.1 . .
C13 C12 C11 119.71(14) . .
N4 C3 C2 109.68(12) . .
N4 C3 H3A 109.7 . .
N4 C3 H3B 109.7 . .
C2 C3 H3A 109.7 . .
C2 C3 H3B 109.7 . .
H3A C3 H3B 108.2 . .
N4 C5 H5A 108.7 . .
N4 C5 H5B 108.7 . .
N4 C5 C6 114.22(12) . 2
H5A C5 H5B 107.6 . .
C6 C5 H5A 108.7 2 .
C6 C5 H5B 108.7 2 .
O15 C14 O16 124.23(15) . .
O15 C14 C11 123.26(15) . .
O16 C14 C11 112.51(13) . .
C11 C10 H10 119.8 . .
C9 C10 H10 119.8 . .
C9 C10 C11 120.41(14) . .
C12 C11 C14 121.14(14) . .
C12 C11 C10 119.70(14) . .
C10 C11 C14 119.16(14) . .
N1 C6 C5 114.03(12) . 2
N1 C6 H6A 108.7 . .
N1 C6 H6B 108.7 . .
C5 C6 H6A 108.7 2 .
C5 C6 H6B 108.7 2 .
H6A C6 H6B 107.6 . .
C10 C9 H9 120.0 . .
C10 C9 C8 119.94(14) . .
C8 C9 H9 120.0 . .
C9 C8 C7 120.95(14) . .
C13 C8 C9 119.37(14) . .
C13 C8 C7 119.67(14) . .
C19 C20 H20 120.2 . .
C19 C20 C21 119.64(15) . .
C21 C20 H20 120.2 . .
C20 C19 H19 119.5 . .
C20 C19 C18 121.00(15) . .
C18 C19 H19 119.5 . .
N1 C7 H7A 109.1 . .
N1 C7 H7B 109.1 . .
C8 C7 N1 112.61(12) . .
C8 C7 H7A 109.1 . .
C8 C7 H7B 109.1 . .
H7A C7 H7B 107.8 . .
C12 C13 C8 120.85(14) . .
C12 C13 H13 119.6 . .
C8 C13 H13 119.6 . .
C20 C21 C24 121.42(15) . .
C22 C21 C24 118.57(14) . .
C22 C21 C20 120.01(14) . .
C21 C22 H22 120.0 . .
C23 C22 C21 119.99(14) . .
C23 C22 H22 120.0 . .
C22 C23 H23 119.6 . .
C22 C23 C18 120.72(15) . .
C18 C23 H23 119.6 . .
C19 C18 C23 118.62(14) . .
C19 C18 C17 120.88(14) . .
C23 C18 C17 120.46(14) . .
N4 C17 C18 115.34(12) . .
N4 C17 H17A 108.4 . .
N4 C17 H17B 108.4 . .
C18 C17 H17A 108.4 . .
C18 C17 H17B 108.4 . .
H17A C17 H17B 107.5 . .
H28A O28 H28B 109.4 . .

loop_
_geom_bond_atom_site_label_1
_geom_bond_atom_site_label_2
_geom_bond_distance
_geom_bond_site_symmetry_2
O25 C24 1.222(2) .
O26 H26 0.858(16) .
O26 C24 1.317(2) .
O15 C14 1.216(2) .
O16 H16 0.856(17) .
O16 C14 1.325(2) .
N4 C3 1.4631(18) .
N4 C5 1.4655(19) .
N4 C17 1.4757(19) .
N1 C2 1.5146(18) .
N1 C6 1.5106(19) .
N1 C7 1.5154(19) .
N1 H1 0.9546 .
C24 C21 1.487(2) .
C2 H2A 0.9900 .
C2 H2B 0.9900 .
C2 C3 1.531(2) .
C12 H12 0.9500 .
C12 C11 1.393(2) .
C12 C13 1.389(2) .
C3 H3A 0.9900 .
C3 H3B 0.9900 .
C5 H5A 0.9900 .
C5 H5B 0.9900 .
C5 C6 1.526(2) 2
C14 C11 1.495(2) .
C10 H10 0.9500 .
C10 C11 1.395(2) .
C10 C9 1.392(2) .
C6 C5 1.526(2) 2
C6 H6A 0.9900 .
C6 H6B 0.9900 .
C9 H9 0.9500 .
C9 C8 1.395(2) .
C8 C7 1.508(2) .
C8 C13 1.394(2) .
C20 H20 0.9500 .
C20 C19 1.388(2) .
C20 C21 1.395(2) .
C19 H19 0.9500 .
C19 C18 1.395(2) .
C7 H7A 0.9900 .
C7 H7B 0.9900 .
C13 H13 0.9500 .
C21 C22 1.392(2) .
C22 H22 0.9500 .
C22 C23 1.385(2) .
C23 H23 0.9500 .
C23 C18 1.402(2) .
C18 C17 1.516(2) .
C17 H17A 0.9900 .
C17 H17B 0.9900 .
O28 H28A 0.8506 .
O28 H28B 0.8498 .

loop_
_geom_torsion_atom_site_label_1
_geom_torsion_atom_site_label_2
_geom_torsion_atom_site_label_3
_geom_torsion_atom_site_label_4
_geom_torsion
_geom_torsion_site_symmetry_4
O25 C24 C21 C20 -162.54(15) .
O25 C24 C21 C22 17.6(2) .
O26 C24 C21 C20 17.1(2) .
O26 C24 C21 C22 -162.81(14) .
O15 C14 C11 C12 -161.04(16) .
O15 C14 C11 C10 19.2(2) .
O16 C14 C11 C12 20.0(2) .
O16 C14 C11 C10 -159.77(14) .
N1 C2 C3 N4 146.13(12) .
C24 C21 C22 C23 -179.49(14) .
C2 N1 C6 C5 -65.82(16) 2
C2 N1 C7 C8 51.16(16) .
C3 N4 C5 C6 74.98(16) 2
C3 N4 C17 C18 58.58(17) .
C5 N4 C3 C2 -163.59(12) .
C5 N4 C17 C18 -71.48(16) .
C10 C9 C8 C7 179.23(14) .
C10 C9 C8 C13 0.2(2) .
C11 C12 C13 C8 0.6(2) .
C11 C10 C9 C8 0.7(2) .
C6 N1 C2 C3 -64.53(16) .
C6 N1 C7 C8 -179.79(12) .
C9 C10 C11 C12 -1.0(2) .
C9 C10 C11 C14 178.74(14) .
C9 C8 C7 N1 67.40(18) .
C9 C8 C13 C12 -0.9(2) .
C20 C19 C18 C23 -1.0(2) .
C20 C19 C18 C17 176.61(14) .
C20 C21 C22 C23 0.6(2) .
C19 C20 C21 C24 179.72(14) .
C19 C20 C21 C22 -0.4(2) .
C19 C18 C17 N4 -99.02(17) .
C7 N1 C2 C3 61.30(15) .
C7 N1 C6 C5 166.30(12) 2
C7 C8 C13 C12 -179.88(14) .
C13 C12 C11 C14 -179.37(14) .
C13 C12 C11 C10 0.4(2) .
C13 C8 C7 N1 -113.62(15) .
C21 C20 C19 C18 0.6(2) .
C21 C22 C23 C18 -1.0(2) .
C22 C23 C18 C19 1.2(2) .
C22 C23 C18 C17 -176.40(14) .
C23 C18 C17 N4 78.55(18) .
C17 N4 C3 C2 66.19(15) .
C17 N4 C5 C6 -154.80(12) 2
